data_4132547
loop_
_publ_author_name
'Shao, Xinxin'
'Li, Kangnan'
'Malcolmson, Steven J.'

_publ_section_title
;
 Enantioselective Synthesis of anti-1,2-Diamines by Cu-Catalyzed Reductive
 Couplings of Azadienes with Aldimines and Ketimines.
;
_journal_issue 23
_journal_name_full 'Journal of the American Chemical Society'
_journal_page_first 7083
_journal_page_last 7087
_journal_paper_doi 10.1021/jacs.8b04750
_journal_volume 140
_journal_year 2018
_chemical_absolute_configuration ad
_chemical_formula_moiety 'C34 H30 Br N2 O P'
_chemical_formula_sum 'C34 H30 Br N2 O P'
_chemical_formula_weight 593.48
_chemical_name_common Shaoxx-2-214
_space_group_crystal_system orthorhombic
_space_group_IT_number 19
_space_group_name_Hall 'P 2ac 2ab'
_space_group_name_H-M_alt 'P 21 21 21'
_atom_sites_solution_hydrogens mixed
_cell_angle_alpha 90
_cell_angle_beta 90
_cell_angle_gamma 90
_cell_formula_units_Z 8
_cell_length_a 14.4874(2)
_cell_length_b 19.8805(3)
_cell_length_c 20.6103(3)
_cell_measurement_reflns_used 447
_cell_measurement_temperature 100.(2)
_cell_measurement_theta_max 22.8405
_cell_measurement_theta_min 2.4305
_cell_volume 5936.11(15)
_computing_cell_refinement 'APEX3 v2017.3-0 (Bruker AXS)'
_computing_data_collection 'Bruker Instrument Service v2013.12.0.0'
_computing_data_reduction 'SAINT V8.38A (Bruker AXS Inc., 2017)'
_computing_molecular_graphics 'shelXle (C.B. Huebschle, rev 833)'
_computing_structure_refinement 'SHELXL-2016/6 (Sheldrick, 2016)'
_diffrn_ambient_temperature 100.(2)
_diffrn_detector_area_resol_mean 8.3333
_diffrn_measured_fraction_theta_full 0.999
_diffrn_measured_fraction_theta_max 0.999
_diffrn_measurement_device_type 'Bruker-Nonius X8 Kappa APEX II'
_diffrn_measurement_method 'phi and omega scans'
_diffrn_radiation_monochromator graphite
_diffrn_radiation_type MoK\a
_diffrn_radiation_wavelength 0.71073
_diffrn_reflns_av_R_equivalents 0.0352
_diffrn_reflns_av_unetI/netI 0.0349
_diffrn_reflns_limit_h_max 18
_diffrn_reflns_limit_h_min -18
_diffrn_reflns_limit_k_max 25
_diffrn_reflns_limit_k_min -25
_diffrn_reflns_limit_l_max 26
_diffrn_reflns_limit_l_min -26
_diffrn_reflns_number 57674
_diffrn_reflns_theta_full 27.13
_diffrn_reflns_theta_max 27.13
_diffrn_reflns_theta_min 1.98
_diffrn_source 'fine-focus sealed tube'
_exptl_absorpt_coefficient_mu 1.468
_exptl_absorpt_correction_T_max 0.81
_exptl_absorpt_correction_T_min 0.75
_exptl_absorpt_correction_type multi-scan
_exptl_absorpt_process_details
;
SADABS-2016/2 - Bruker AXS area detector scaling and absorption correction
;
_exptl_crystal_colour colourless
_exptl_crystal_density_diffrn 1.328
_exptl_crystal_density_method 'not measured'
_exptl_crystal_description block
_exptl_crystal_F_000 2448
_exptl_crystal_size_max 0.299
_exptl_crystal_size_mid 0.212
_exptl_crystal_size_min 0.148
_refine_diff_density_max 0.419
_refine_diff_density_min -0.397
_refine_ls_abs_structure_details
;

Flack x determined using 4876 quotients [(I+)-(I-)]/[(I+)+(I-)]
(Parsons, Flack and Wagner, Acta Cryst. B69 (2013) 249-259).
;
_refine_ls_abs_structure_Flack -0.0062(17)
_refine_ls_extinction_method none
_refine_ls_goodness_of_fit_ref 1.024
_refine_ls_hydrogen_treatment mixed
_refine_ls_matrix_type full
_refine_ls_number_parameters 711
_refine_ls_number_reflns 13136
_refine_ls_number_restraints 0
_refine_ls_restrained_S_all 1.024
_refine_ls_R_factor_all 0.0353
_refine_ls_R_factor_gt 0.0280
_refine_ls_shift/su_max 0.001
_refine_ls_shift/su_mean 0.000
_refine_ls_structure_factor_coef Fsqd
_refine_ls_weighting_details 'w=1/[\s^2^(Fo^2^)+(0.0280P)^2^+1.0534P] where P=(Fo^2^+2Fc^2^)/3'
_refine_ls_weighting_scheme calc
_refine_ls_wR_factor_gt 0.0568
_refine_ls_wR_factor_ref 0.0589
_reflns_number_gt 11800
_reflns_number_total 13136
_reflns_threshold_expression 'I > 2\s(I)'
_cod_data_source_file ja8b04750_si_001.cif
_cod_data_source_block rds750
_cod_depositor_comments
;
The following automatic conversions were performed:

data item '_exptl_absorpt_correction_type' value 'Multi-Scan' was
changed to 'multi-scan' in accordance with the
/home/saulius/struct/COD-crude-data/automatic-downloads/DataCite-retrospective/ACS/depositions/lib/dictionaries/cif_core.dic
dictionary named 'cif_core.dic' version 2.4.2 last updated on
2011-04-26.

Automatic conversion script
Id: cif_fix_values 6909 2019-04-08 15:41:33Z antanas 
;
_cod_database_code 4132547

loop_
_space_group_symop_operation_xyz
'x, y, z'
'-x+1/2, -y, z+1/2'
'-x, y+1/2, -z+1/2'
'x+1/2, -y+1/2, -z'

loop_
_atom_site_type_symbol
_atom_site_label
_atom_site_fract_x
_atom_site_fract_y
_atom_site_fract_z
_atom_site_U_iso_or_equiv
_atom_site_adp_type
_atom_site_calc_flag
_atom_site_refinement_flags_adp
_atom_site_refinement_flags_posn
_atom_site_occupancy
Br Br1 0.92939(2) 0.43069(2) 0.05445(2) 0.02853(8) Uani d . . 1
P P1 0.55577(5) 0.43867(3) 0.25025(3) 0.01313(14) Uani d . . 1
O O1 0.54657(14) 0.50459(9) 0.21703(9) 0.0186(4) Uani d . . 1
N N1 0.51476(16) 0.37765(11) 0.20514(11) 0.0132(5) Uani d . . 1
H H1 0.504(2) 0.3411(16) 0.2206(14) 0.016 Uiso d U . 1
N N2 0.48166(16) 0.32255(11) 0.03498(10) 0.0139(5) Uani d . . 1
C C1 0.52469(19) 0.37882(13) 0.13426(12) 0.0121(5) Uani d . . 1
H H1A 0.487206 0.417315 0.117493 0.015 Uiso calc U R 1
C C2 0.48399(18) 0.31393(13) 0.10580(13) 0.0133(5) Uani d . . 1
H H2 0.523293 0.274448 0.117671 0.016 Uiso calc U R 1
C C3 0.38509(19) 0.30240(14) 0.12735(13) 0.0159(6) Uani d . . 1
H H3A 0.347142 0.34103 0.114679 0.024 Uiso calc U R 1
H H3B 0.383209 0.297108 0.174607 0.024 Uiso calc U R 1
H H3C 0.361053 0.261605 0.106683 0.024 Uiso calc U R 1
C C4 0.62341(19) 0.38936(13) 0.11215(12) 0.0132(6) Uani d . . 1
C C5 0.6459(2) 0.44276(13) 0.07171(14) 0.0188(6) Uani d . . 1
H H5 0.598516 0.471848 0.056616 0.023 Uiso calc U R 1
C C6 0.7367(2) 0.45431(14) 0.05297(15) 0.0228(6) Uani d . . 1
H H6 0.75166 0.490444 0.024708 0.027 Uiso calc U R 1
C C7 0.8045(2) 0.41211(14) 0.07633(14) 0.0186(6) Uani d . . 1
C C8 0.7846(2) 0.35779(14) 0.11545(13) 0.0188(6) Uani d . . 1
H H8 0.832206 0.328718 0.13024 0.023 Uiso calc U R 1
C C9 0.6937(2) 0.34669(13) 0.13262(13) 0.0173(6) Uani d . . 1
H H9 0.678877 0.309042 0.159016 0.021 Uiso calc U R 1
C C10 0.6739(2) 0.42129(14) 0.27194(13) 0.0174(6) Uani d . . 1
C C11 0.7413(2) 0.47066(16) 0.26579(15) 0.0264(7) Uani d . . 1
H H11 0.725085 0.514595 0.251712 0.032 Uiso calc U R 1
C C12 0.8327(2) 0.4553(2) 0.28038(19) 0.0407(9) Uani d . . 1
H H12 0.87884 0.489112 0.276749 0.049 Uiso calc U R 1
C C13 0.8567(2) 0.3915(2) 0.30006(19) 0.0415(10) Uani d . . 1
H H13 0.919386 0.381391 0.309451 0.05 Uiso calc U R 1
C C14 0.7904(2) 0.34206(18) 0.30625(16) 0.0335(8) Uani d . . 1
H H14 0.807425 0.298156 0.319986 0.04 Uiso calc U R 1
C C15 0.6995(2) 0.35662(15) 0.29244(14) 0.0237(7) Uani d . . 1
H H15 0.653893 0.322621 0.296823 0.028 Uiso calc U R 1
C C16 0.4905(2) 0.43264(13) 0.32485(13) 0.0160(6) Uani d . . 1
C C17 0.5313(2) 0.42932(14) 0.38578(13) 0.0217(6) Uani d . . 1
H H17 0.596685 0.427748 0.389313 0.026 Uiso calc U R 1
C C18 0.4774(2) 0.42830(15) 0.44171(14) 0.0259(7) Uani d . . 1
H H18 0.505816 0.425545 0.483176 0.031 Uiso calc U R 1
C C19 0.3826(2) 0.43129(15) 0.43656(14) 0.0250(7) Uani d . . 1
H H19 0.345571 0.430813 0.474606 0.03 Uiso calc U R 1
C C20 0.3413(2) 0.43498(16) 0.37637(15) 0.0261(7) Uani d . . 1
H H20 0.275995 0.436959 0.373085 0.031 Uiso calc U R 1
C C21 0.3949(2) 0.43580(15) 0.32064(14) 0.0219(6) Uani d . . 1
H H21 0.366073 0.438534 0.279332 0.026 Uiso calc U R 1
C C22 0.52853(19) 0.28479(12) -0.00290(12) 0.0114(5) Uani d . . 1
C C23 0.59382(19) 0.22977(13) 0.01672(12) 0.0136(6) Uani d . . 1
C C24 0.5614(2) 0.17036(12) 0.04426(12) 0.0170(6) Uani d . . 1
H H24 0.497255 0.165114 0.052412 0.02 Uiso calc U R 1
C C25 0.6217(2) 0.11890(14) 0.05986(13) 0.0220(7) Uani d . . 1
H H25 0.598733 0.078172 0.077792 0.026 Uiso calc U R 1
C C26 0.7151(2) 0.12673(15) 0.04936(14) 0.0257(7) Uani d . . 1
H H26 0.756564 0.091439 0.060222 0.031 Uiso calc U R 1
C C27 0.7486(2) 0.18598(16) 0.02302(13) 0.0223(7) Uani d . . 1
H H27 0.81305 0.191775 0.016659 0.027 Uiso calc U R 1
C C28 0.6877(2) 0.23688(14) 0.00592(13) 0.0176(6) Uani d . . 1
H H28 0.710649 0.276953 -0.013344 0.021 Uiso calc U R 1
C C29 0.51383(19) 0.29403(13) -0.07425(13) 0.0134(6) Uani d . . 1
C C30 0.5173(2) 0.23896(14) -0.11553(13) 0.0174(6) Uani d . . 1
H H30 0.536556 0.196503 -0.099243 0.021 Uiso calc U R 1
C C31 0.4929(2) 0.24531(15) -0.18063(13) 0.0202(6) Uani d . . 1
H H31 0.493813 0.206964 -0.208131 0.024 Uiso calc U R 1
C C32 0.4676(2) 0.30694(15) -0.20520(14) 0.0214(6) Uani d . . 1
H H32 0.450851 0.311331 -0.24956 0.026 Uiso calc U R 1
C C33 0.4668(2) 0.36258(15) -0.16470(14) 0.0227(7) Uani d . . 1
H H33 0.450944 0.405417 -0.181827 0.027 Uiso calc U R 1
C C34 0.4887(2) 0.35648(14) -0.09950(14) 0.0189(6) Uani d . . 1
H H34 0.486589 0.394824 -0.072034 0.023 Uiso calc U R 1
Br Br2 0.42273(2) 0.53918(2) -0.10211(2) 0.02540(8) Uani d . . 1
P P2 0.54011(5) 0.68862(3) 0.21028(3) 0.01320(15) Uani d . . 1
O O2 0.50398(14) 0.75693(9) 0.22480(9) 0.0188(4) Uani d . . 1
N N3 0.45876(16) 0.63142(11) 0.21148(11) 0.0136(5) Uani d . . 1
H H3 0.476(2) 0.5929(16) 0.2142(14) 0.016 Uiso d U . 1
N N4 0.20560(16) 0.63195(11) 0.18501(10) 0.0154(5) Uani d . . 1
C C35 0.37134(19) 0.64309(13) 0.17765(13) 0.0133(6) Uani d . . 1
H H35 0.361444 0.692819 0.175373 0.016 Uiso calc U R 1
C C36 0.29183(19) 0.61301(14) 0.21719(13) 0.0168(6) Uani d . . 1
H H36 0.297657 0.562925 0.219032 0.02 Uiso calc U R 1
C C37 0.2885(2) 0.64207(18) 0.28547(14) 0.0290(8) Uani d . . 1
H H37A 0.279636 0.690882 0.283071 0.043 Uiso calc U R 1
H H37B 0.346529 0.632235 0.30793 0.043 Uiso calc U R 1
H H37C 0.237015 0.621807 0.30938 0.043 Uiso calc U R 1
C C38 0.37365(18) 0.61661(13) 0.10884(13) 0.0133(5) Uani d . . 1
C C39 0.3652(2) 0.65986(13) 0.05613(14) 0.0188(6) Uani d . . 1
H H39 0.351982 0.706046 0.063424 0.023 Uiso calc U R 1
C C40 0.3758(2) 0.63668(14) -0.00695(13) 0.0207(6) Uani d . . 1
H H40 0.369368 0.666358 -0.04279 0.025 Uiso calc U R 1
C C41 0.39583(19) 0.56982(15) -0.01640(12) 0.0162(6) Uani d . . 1
C C42 0.40101(19) 0.52475(13) 0.03420(13) 0.0173(6) Uani d . . 1
H H42 0.412188 0.478371 0.026334 0.021 Uiso calc U R 1
C C43 0.38952(19) 0.54862(13) 0.09690(13) 0.0165(6) Uani d . . 1
H H43 0.392516 0.5181 0.132307 0.02 Uiso calc U R 1
C C44 0.59511(19) 0.68937(13) 0.13141(13) 0.0154(6) Uani d . . 1
C C45 0.6145(2) 0.75027(14) 0.10160(14) 0.0218(6) Uani d . . 1
H H45 0.60296 0.791201 0.123954 0.026 Uiso calc U R 1
C C46 0.6508(2) 0.75174(15) 0.03906(15) 0.0277(7) Uani d . . 1
H H46 0.665243 0.793548 0.019166 0.033 Uiso calc U R 1
C C47 0.6660(2) 0.69191(16) 0.00581(15) 0.0256(7) Uani d . . 1
H H47 0.689522 0.692742 -0.037208 0.031 Uiso calc U R 1
C C48 0.6466(2) 0.63096(15) 0.03571(14) 0.0221(7) Uani d . . 1
H H48 0.656955 0.590069 0.012994 0.027 Uiso calc U R 1
C C49 0.61226(19) 0.62933(14) 0.09842(14) 0.0182(6) Uani d . . 1
H H49 0.600402 0.587419 0.118936 0.022 Uiso calc U R 1
C C50 0.62405(19) 0.65781(13) 0.26752(13) 0.0145(6) Uani d . . 1
C C51 0.7169(2) 0.67345(14) 0.26035(14) 0.0201(6) Uani d . . 1
H H51 0.737185 0.6964 0.22251 0.024 Uiso calc U R 1
C C52 0.7804(2) 0.65597(15) 0.30777(16) 0.0263(7) Uani d . . 1
H H52 0.84362 0.667464 0.302735 0.032 Uiso calc U R 1
C C53 0.7512(2) 0.62168(15) 0.36248(15) 0.0258(7) Uani d . . 1
H H53 0.794668 0.609397 0.394871 0.031 Uiso calc U R 1
C C54 0.6591(2) 0.60517(15) 0.37036(15) 0.0221(7) Uani d . . 1
H H54 0.639481 0.581489 0.407946 0.027 Uiso calc U R 1
C C55 0.5956(2) 0.62333(13) 0.32313(13) 0.0174(6) Uani d . . 1
H H55 0.532266 0.612258 0.328627 0.021 Uiso calc U R 1
C C56 0.14613(19) 0.58828(14) 0.16787(13) 0.0153(6) Uani d . . 1
C C57 0.15487(19) 0.51370(14) 0.17462(13) 0.0152(6) Uani d . . 1
C C58 0.1614(2) 0.48187(15) 0.23486(13) 0.0200(6) Uani d . . 1
H H58 0.159553 0.508028 0.273409 0.024 Uiso calc U R 1
C C59 0.1704(2) 0.41274(15) 0.23911(14) 0.0219(7) Uani d . . 1
H H59 0.173201 0.391643 0.280426 0.026 Uiso calc U R 1
C C60 0.1755(2) 0.37441(15) 0.18343(14) 0.0201(6) Uani d . . 1
H H60 0.183481 0.32708 0.186402 0.024 Uiso calc U R 1
C C61 0.1688(2) 0.40502(14) 0.12298(14) 0.0202(6) Uani d . . 1
H H61 0.171594 0.378641 0.084602 0.024 Uiso calc U R 1
C C62 0.1580(2) 0.47415(14) 0.11889(13) 0.0176(6) Uani d . . 1
H H62 0.15268 0.494844 0.077515 0.021 Uiso calc U R 1
C C63 0.05849(19) 0.61407(14) 0.13839(12) 0.0176(6) Uani d . . 1
C C64 -0.0240(2) 0.58024(15) 0.14632(15) 0.0230(7) Uani d . . 1
H H64 -0.024697 0.537723 0.167352 0.028 Uiso calc U R 1
C C65 -0.1060(2) 0.60797(18) 0.12373(17) 0.0343(8) Uani d . . 1
H H65 -0.162677 0.584932 0.130221 0.041 Uiso calc U R 1
C C66 -0.1050(2) 0.66854(18) 0.09210(18) 0.0367(9) Uani d . . 1
H H66 -0.161062 0.687437 0.076708 0.044 Uiso calc U R 1
C C67 -0.0221(3) 0.70261(18) 0.08236(18) 0.0360(9) Uani d . . 1
H H67 -0.02128 0.744166 0.059611 0.043 Uiso calc U R 1
C C68 0.0588(2) 0.67552(14) 0.10600(14) 0.0241(6) Uani d . . 1
H H68 0.115316 0.699008 0.100127 0.029 Uiso calc U R 1

loop_
_atom_site_aniso_label
_atom_site_aniso_U_11
_atom_site_aniso_U_22
_atom_site_aniso_U_33
_atom_site_aniso_U_12
_atom_site_aniso_U_13
_atom_site_aniso_U_23
Br1 0.01623(15) 0.02508(15) 0.04428(18) -0.00298(13) 0.00885(15) -0.00618(14)
P1 0.0160(4) 0.0099(3) 0.0136(3) 0.0009(3) -0.0014(3) -0.0006(3)
O1 0.0258(12) 0.0103(9) 0.0196(10) 0.0011(8) -0.0008(8) 0.0000(8)
N1 0.0197(14) 0.0095(10) 0.0105(11) -0.0006(10) -0.0019(9) 0.0025(9)
N2 0.0154(13) 0.0147(11) 0.0115(11) 0.0004(9) -0.0023(9) 0.0009(9)
C1 0.0142(15) 0.0101(12) 0.0121(13) 0.0011(10) -0.0012(11) 0.0008(10)
C2 0.0148(15) 0.0119(12) 0.0131(12) 0.0017(11) -0.0014(11) 0.0007(11)
C3 0.0158(15) 0.0161(14) 0.0159(13) -0.0011(11) -0.0010(11) 0.0014(11)
C4 0.0151(15) 0.0121(13) 0.0125(13) 0.0008(11) -0.0007(11) -0.0027(10)
C5 0.0165(15) 0.0164(14) 0.0235(15) 0.0042(11) 0.0013(12) 0.0026(11)
C6 0.0205(16) 0.0167(14) 0.0311(16) -0.0016(12) 0.0059(13) 0.0056(13)
C7 0.0113(15) 0.0192(14) 0.0253(15) -0.0027(11) 0.0046(12) -0.0065(12)
C8 0.0159(16) 0.0199(14) 0.0208(15) 0.0048(12) -0.0021(12) -0.0014(12)
C9 0.0192(16) 0.0140(13) 0.0185(14) 0.0004(12) -0.0008(12) 0.0020(11)
C10 0.0158(15) 0.0207(15) 0.0156(14) 0.0015(12) -0.0017(11) -0.0041(11)
C11 0.0230(18) 0.0252(16) 0.0311(17) -0.0040(13) 0.0019(13) -0.0083(14)
C12 0.0200(19) 0.048(2) 0.055(2) -0.0103(17) 0.0004(17) -0.0142(19)
C13 0.0175(19) 0.056(2) 0.051(2) 0.0074(17) -0.0136(16) -0.019(2)
C14 0.030(2) 0.039(2) 0.0318(19) 0.0134(16) -0.0109(15) -0.0045(15)
C15 0.0248(18) 0.0242(15) 0.0221(15) 0.0037(13) -0.0066(13) 0.0004(13)
C16 0.0216(16) 0.0089(12) 0.0174(14) 0.0002(12) -0.0008(11) -0.0011(11)
C17 0.0259(16) 0.0213(14) 0.0180(15) -0.0009(13) -0.0034(12) -0.0009(12)
C18 0.041(2) 0.0213(14) 0.0151(14) -0.0039(15) -0.0020(14) -0.0029(13)
C19 0.037(2) 0.0180(14) 0.0195(15) -0.0039(14) 0.0097(14) -0.0057(13)
C20 0.0225(17) 0.0276(16) 0.0281(16) 0.0022(14) 0.0067(13) -0.0056(14)
C21 0.0242(17) 0.0237(15) 0.0177(14) 0.0017(13) -0.0018(12) -0.0051(12)
C22 0.0113(14) 0.0105(12) 0.0124(12) -0.0030(10) -0.0001(10) 0.0010(10)
C23 0.0147(16) 0.0163(13) 0.0099(12) 0.0019(11) -0.0019(11) -0.0035(10)
C24 0.0195(16) 0.0164(13) 0.0150(13) 0.0014(12) -0.0010(12) -0.0027(10)
C25 0.0336(19) 0.0182(14) 0.0142(13) 0.0035(13) 0.0001(13) -0.0006(12)
C26 0.0328(19) 0.0311(17) 0.0133(14) 0.0185(14) -0.0046(13) -0.0040(13)
C27 0.0146(16) 0.0371(18) 0.0153(14) 0.0076(13) -0.0003(12) -0.0039(13)
C28 0.0166(16) 0.0218(15) 0.0143(13) 0.0002(12) 0.0003(12) -0.0016(12)
C29 0.0090(14) 0.0175(13) 0.0136(13) 0.0000(11) 0.0014(10) 0.0014(11)
C30 0.0167(16) 0.0171(13) 0.0185(15) -0.0011(11) -0.0018(11) 0.0019(11)
C31 0.0190(17) 0.0258(15) 0.0159(14) -0.0019(13) -0.0024(12) -0.0026(12)
C32 0.0157(15) 0.0338(17) 0.0147(13) 0.0022(13) -0.0024(12) 0.0053(13)
C33 0.0248(17) 0.0231(15) 0.0201(15) 0.0079(13) 0.0006(13) 0.0057(12)
C34 0.0201(16) 0.0181(14) 0.0184(14) 0.0053(12) 0.0009(13) 0.0001(12)
Br2 0.03210(18) 0.03149(15) 0.01261(12) 0.00513(14) 0.00021(13) -0.00279(12)
P2 0.0135(4) 0.0111(3) 0.0150(3) 0.0000(3) -0.0009(3) -0.0023(3)
O2 0.0203(12) 0.0137(9) 0.0224(11) 0.0015(8) -0.0025(9) -0.0056(8)
N3 0.0127(12) 0.0108(11) 0.0174(11) 0.0022(9) -0.0014(9) -0.0008(9)
N4 0.0127(13) 0.0200(12) 0.0137(11) 0.0031(10) -0.0002(9) -0.0035(9)
C35 0.0120(14) 0.0128(13) 0.0150(13) 0.0026(11) -0.0019(11) -0.0020(11)
C36 0.0143(15) 0.0223(14) 0.0139(13) -0.0008(12) -0.0009(11) -0.0006(11)
C37 0.0184(17) 0.053(2) 0.0155(15) 0.0002(15) -0.0016(13) -0.0060(15)
C38 0.0094(14) 0.0149(13) 0.0157(13) -0.0009(11) -0.0016(11) -0.0012(11)
C39 0.0224(16) 0.0132(13) 0.0209(14) 0.0029(11) -0.0022(13) 0.0012(12)
C40 0.0261(17) 0.0213(15) 0.0148(14) 0.0012(13) -0.0012(12) 0.0068(12)
C41 0.0149(14) 0.0232(14) 0.0106(12) 0.0007(12) -0.0009(10) -0.0033(11)
C42 0.0193(16) 0.0149(13) 0.0175(13) 0.0029(11) -0.0030(11) -0.0024(11)
C43 0.0207(15) 0.0143(13) 0.0146(13) 0.0015(11) -0.0020(12) 0.0035(11)
C44 0.0120(15) 0.0175(13) 0.0166(12) 0.0000(11) -0.0007(11) -0.0019(11)
C45 0.0254(17) 0.0175(14) 0.0226(14) 0.0000(12) 0.0012(13) 0.0001(12)
C46 0.036(2) 0.0232(16) 0.0241(16) -0.0006(14) 0.0026(14) 0.0084(13)
C47 0.0269(18) 0.0318(17) 0.0182(15) 0.0053(14) 0.0025(13) 0.0055(13)
C48 0.0229(17) 0.0218(15) 0.0217(15) 0.0054(13) 0.0028(12) -0.0044(12)
C49 0.0148(15) 0.0166(14) 0.0232(14) 0.0001(11) 0.0000(12) 0.0030(12)
C50 0.0163(15) 0.0114(13) 0.0158(14) 0.0001(11) -0.0025(11) -0.0047(10)
C51 0.0168(16) 0.0191(14) 0.0244(15) -0.0013(12) -0.0017(12) 0.0016(12)
C52 0.0143(17) 0.0264(16) 0.0382(19) -0.0007(13) -0.0038(14) -0.0023(14)
C53 0.0242(18) 0.0248(16) 0.0284(17) 0.0026(13) -0.0119(14) -0.0046(13)
C54 0.0235(17) 0.0230(15) 0.0199(14) 0.0031(13) -0.0038(13) -0.0024(12)
C55 0.0150(16) 0.0191(14) 0.0180(13) 0.0003(11) -0.0007(11) -0.0027(11)
C56 0.0139(15) 0.0214(15) 0.0105(13) 0.0001(11) 0.0034(11) -0.0036(11)
C57 0.0088(14) 0.0221(14) 0.0147(13) 0.0002(11) 0.0013(11) -0.0019(11)
C58 0.0238(17) 0.0243(15) 0.0119(13) -0.0013(13) -0.0003(12) -0.0033(11)
C59 0.0225(17) 0.0258(16) 0.0173(14) -0.0026(13) -0.0006(12) 0.0036(12)
C60 0.0178(16) 0.0173(14) 0.0253(15) 0.0007(12) -0.0009(12) -0.0012(12)
C61 0.0194(16) 0.0240(15) 0.0172(14) -0.0004(12) 0.0007(12) -0.0061(12)
C62 0.0165(16) 0.0230(15) 0.0132(13) -0.0006(12) -0.0003(11) -0.0010(11)
C63 0.0151(16) 0.0228(14) 0.0150(13) 0.0034(12) 0.0003(11) -0.0080(11)
C64 0.0170(16) 0.0250(16) 0.0272(16) -0.0001(13) -0.0017(13) -0.0090(13)
C65 0.0146(17) 0.042(2) 0.046(2) 0.0022(15) -0.0069(15) -0.0147(17)
C66 0.0218(19) 0.041(2) 0.048(2) 0.0146(15) -0.0150(16) -0.0078(17)
C67 0.034(2) 0.0323(18) 0.042(2) 0.0100(16) -0.0135(16) 0.0040(15)
C68 0.0211(17) 0.0269(15) 0.0242(14) 0.0002(13) -0.0052(14) -0.0002(13)

loop_
_atom_type_symbol
_atom_type_description
_atom_type_scat_dispersion_real
_atom_type_scat_dispersion_imag
_atom_type_scat_source
C C 0.0033 0.0016 'International Tables Vol C Tables 4.2.6.8 and 6.1.1.4'
H H 0.0000 0.0000 'International Tables Vol C Tables 4.2.6.8 and 6.1.1.4'
Br Br -0.2901 2.4595 'International Tables Vol C Tables 4.2.6.8 and 6.1.1.4'
N N 0.0061 0.0033 'International Tables Vol C Tables 4.2.6.8 and 6.1.1.4'
O O 0.0106 0.0060 'International Tables Vol C Tables 4.2.6.8 and 6.1.1.4'
P P 0.1023 0.0942 'International Tables Vol C Tables 4.2.6.8 and 6.1.1.4'

loop_
_geom_angle_atom_site_label_1
_geom_angle_atom_site_label_2
_geom_angle_atom_site_label_3
_geom_angle
O1 P1 N1 111.04(11)
O1 P1 C10 111.65(13)
N1 P1 C10 110.05(12)
O1 P1 C16 113.81(12)
N1 P1 C16 104.09(12)
C10 P1 C16 105.82(13)
C1 N1 P1 121.13(18)
C1 N1 H1 115.(2)
P1 N1 H1 121.(2)
C22 N2 C2 121.7(2)
N1 C1 C4 113.2(2)
N1 C1 C2 109.2(2)
C4 C1 C2 111.3(2)
N1 C1 H1A 107.6
C4 C1 H1A 107.6
C2 C1 H1A 107.6
N2 C2 C3 106.6(2)
N2 C2 C1 106.9(2)
C3 C2 C1 112.2(2)
N2 C2 H2 110.3
C3 C2 H2 110.3
C1 C2 H2 110.3
C2 C3 H3A 109.5
C2 C3 H3B 109.5
H3A C3 H3B 109.5
C2 C3 H3C 109.5
H3A C3 H3C 109.5
H3B C3 H3C 109.5
C5 C4 C9 118.4(3)
C5 C4 C1 120.5(2)
C9 C4 C1 121.0(2)
C4 C5 C6 121.0(3)
C4 C5 H5 119.5
C6 C5 H5 119.5
C7 C6 C5 118.5(3)
C7 C6 H6 120.8
C5 C6 H6 120.8
C8 C7 C6 122.2(3)
C8 C7 Br1 119.3(2)
C6 C7 Br1 118.5(2)
C7 C8 C9 118.3(3)
C7 C8 H8 120.8
C9 C8 H8 120.8
C8 C9 C4 121.5(3)
C8 C9 H9 119.2
C4 C9 H9 119.2
C11 C10 C15 119.2(3)
C11 C10 P1 120.6(2)
C15 C10 P1 120.1(2)
C10 C11 C12 119.6(3)
C10 C11 H11 120.2
C12 C11 H11 120.2
C13 C12 C11 120.3(3)
C13 C12 H12 119.8
C11 C12 H12 119.8
C12 C13 C14 120.6(3)
C12 C13 H13 119.7
C14 C13 H13 119.7
C15 C14 C13 119.7(3)
C15 C14 H14 120.1
C13 C14 H14 120.1
C14 C15 C10 120.5(3)
C14 C15 H15 119.7
C10 C15 H15 119.7
C21 C16 C17 118.9(3)
C21 C16 P1 117.7(2)
C17 C16 P1 123.3(2)
C16 C17 C18 120.7(3)
C16 C17 H17 119.7
C18 C17 H17 119.7
C19 C18 C17 119.6(3)
C19 C18 H18 120.2
C17 C18 H18 120.2
C20 C19 C18 120.2(3)
C20 C19 H19 119.9
C18 C19 H19 119.9
C19 C20 C21 120.2(3)
C19 C20 H20 119.9
C21 C20 H20 119.9
C20 C21 C16 120.4(3)
C20 C21 H21 119.8
C16 C21 H21 119.8
N2 C22 C29 116.9(2)
N2 C22 C23 126.7(2)
C29 C22 C23 116.3(2)
C28 C23 C24 118.9(3)
C28 C23 C22 120.1(2)
C24 C23 C22 121.0(2)
C25 C24 C23 120.6(3)
C25 C24 H24 119.7
C23 C24 H24 119.7
C26 C25 C24 120.0(3)
C26 C25 H25 120.0
C24 C25 H25 120.0
C25 C26 C27 120.1(3)
C25 C26 H26 120.0
C27 C26 H26 120.0
C26 C27 C28 119.8(3)
C26 C27 H27 120.1
C28 C27 H27 120.1
C23 C28 C27 120.6(3)
C23 C28 H28 119.7
C27 C28 H28 119.7
C30 C29 C34 118.9(2)
C30 C29 C22 120.0(2)
C34 C29 C22 120.9(2)
C29 C30 C31 120.6(3)
C29 C30 H30 119.7
C31 C30 H30 119.7
C32 C31 C30 120.2(3)
C32 C31 H31 119.9
C30 C31 H31 119.9
C31 C32 C33 119.4(3)
C31 C32 H32 120.3
C33 C32 H32 120.3
C32 C33 C34 120.8(3)
C32 C33 H33 119.6
C34 C33 H33 119.6
C33 C34 C29 120.0(3)
C33 C34 H34 120.0
C29 C34 H34 120.0
O2 P2 N3 112.21(12)
O2 P2 C50 114.61(12)
N3 P2 C50 103.87(12)
O2 P2 C44 109.17(12)
N3 P2 C44 109.64(12)
C50 P2 C44 107.08(13)
C35 N3 P2 120.34(18)
C35 N3 H3 117.(2)
P2 N3 H3 116.(2)
C56 N4 C36 121.9(2)
N3 C35 C38 111.8(2)
N3 C35 C36 109.6(2)
C38 C35 C36 112.3(2)
N3 C35 H35 107.6
C38 C35 H35 107.6
C36 C35 H35 107.6
N4 C36 C37 107.1(2)
N4 C36 C35 107.5(2)
C37 C36 C35 111.6(2)
N4 C36 H36 110.2
C37 C36 H36 110.2
C35 C36 H36 110.2
C36 C37 H37A 109.5
C36 C37 H37B 109.5
H37A C37 H37B 109.5
C36 C37 H37C 109.5
H37A C37 H37C 109.5
H37B C37 H37C 109.5
C39 C38 C43 118.5(2)
C39 C38 C35 121.0(2)
C43 C38 C35 120.5(2)
C40 C39 C38 121.1(2)
C40 C39 H39 119.4
C38 C39 H39 119.4
C41 C40 C39 118.5(3)
C41 C40 H40 120.7
C39 C40 H40 120.7
C40 C41 C42 122.2(2)
C40 C41 Br2 118.9(2)
C42 C41 Br2 118.8(2)
C41 C42 C43 118.5(2)
C41 C42 H42 120.8
C43 C42 H42 120.8
C42 C43 C38 121.1(2)
C42 C43 H43 119.5
C38 C43 H43 119.5
C45 C44 C49 119.6(3)
C45 C44 P2 119.6(2)
C49 C44 P2 120.6(2)
C44 C45 C46 120.3(3)
C44 C45 H45 119.8
C46 C45 H45 119.8
C47 C46 C45 119.9(3)
C47 C46 H46 120.1
C45 C46 H46 120.1
C48 C47 C46 119.7(3)
C48 C47 H47 120.1
C46 C47 H47 120.1
C49 C48 C47 120.5(3)
C49 C48 H48 119.8
C47 C48 H48 119.8
C48 C49 C44 119.9(3)
C48 C49 H49 120.1
C44 C49 H49 120.1
C51 C50 C55 118.9(3)
C51 C50 P2 120.5(2)
C55 C50 P2 120.3(2)
C52 C51 C50 120.8(3)
C52 C51 H51 119.6
C50 C51 H51 119.6
C53 C52 C51 119.7(3)
C53 C52 H52 120.2
C51 C52 H52 120.2
C54 C53 C52 120.5(3)
C54 C53 H53 119.8
C52 C53 H53 119.7
C53 C54 C55 119.7(3)
C53 C54 H54 120.1
C55 C54 H54 120.1
C54 C55 C50 120.5(3)
C54 C55 H55 119.8
C50 C55 H55 119.8
N4 C56 C57 126.4(3)
N4 C56 C63 116.9(2)
C57 C56 C63 116.7(2)
C62 C57 C58 118.4(3)
C62 C57 C56 119.1(2)
C58 C57 C56 122.5(2)
C59 C58 C57 120.9(3)
C59 C58 H58 119.6
C57 C58 H58 119.6
C60 C59 C58 120.1(3)
C60 C59 H59 120.0
C58 C59 H59 120.0
C59 C60 C61 120.0(3)
C59 C60 H60 120.0
C61 C60 H60 120.0
C62 C61 C60 119.8(3)
C62 C61 H61 120.1
C60 C61 H61 120.1
C61 C62 C57 120.9(3)
C61 C62 H62 119.6
C57 C62 H62 119.6
C64 C63 C68 119.1(3)
C64 C63 C56 121.2(3)
C68 C63 C56 119.5(3)
C63 C64 C65 120.4(3)
C63 C64 H64 119.8
C65 C64 H64 119.8
C66 C65 C64 119.9(3)
C66 C65 H65 120.0
C64 C65 H65 120.0
C65 C66 C67 120.4(3)
C65 C66 H66 119.8
C67 C66 H66 119.8
C68 C67 C66 119.5(3)
C68 C67 H67 120.3
C66 C67 H67 120.3
C67 C68 C63 120.6(3)
C67 C68 H68 119.7
C63 C68 H68 119.7

loop_
_geom_bond_atom_site_label_1
_geom_bond_atom_site_label_2
_geom_bond_distance
Br1 C7 1.901(3)
P1 O1 1.4844(19)
P1 N1 1.640(2)
P1 C10 1.802(3)
P1 C16 1.809(3)
N1 C1 1.468(3)
N1 H1 0.81(3)
N2 C22 1.278(3)
N2 C2 1.470(3)
C1 C4 1.516(4)
C1 C2 1.535(4)
C1 H1A 1.0
C2 C3 1.517(4)
C2 H2 1.0
C3 H3A 0.98
C3 H3B 0.98
C3 H3C 0.98
C4 C5 1.388(4)
C4 C9 1.391(4)
C5 C6 1.390(4)
C5 H5 0.95
C6 C7 1.379(4)
C6 H6 0.95
C7 C8 1.378(4)
C8 C9 1.381(4)
C8 H8 0.95
C9 H9 0.95
C10 C11 1.391(4)
C10 C15 1.403(4)
C11 C12 1.392(5)
C11 H11 0.95
C12 C13 1.377(5)
C12 H12 0.95
C13 C14 1.379(5)
C13 H13 0.95
C14 C15 1.378(4)
C14 H14 0.95
C15 H15 0.95
C16 C21 1.389(4)
C16 C17 1.390(4)
C17 C18 1.393(4)
C17 H17 0.95
C18 C19 1.379(4)
C18 H18 0.95
C19 C20 1.379(4)
C19 H19 0.95
C20 C21 1.386(4)
C20 H20 0.95
C21 H21 0.95
C22 C29 1.497(4)
C22 C23 1.502(4)
C23 C28 1.386(4)
C23 C24 1.392(4)
C24 C25 1.383(4)
C24 H24 0.95
C25 C26 1.380(4)
C25 H25 0.95
C26 C27 1.385(4)
C26 H26 0.95
C27 C28 1.387(4)
C27 H27 0.95
C28 H28 0.95
C29 C30 1.388(4)
C29 C34 1.395(4)
C30 C31 1.393(4)
C30 H30 0.95
C31 C32 1.376(4)
C31 H31 0.95
C32 C33 1.386(4)
C32 H32 0.95
C33 C34 1.386(4)
C33 H33 0.95
C34 H34 0.95
Br2 C41 1.909(3)
P2 O2 1.486(2)
P2 N3 1.638(2)
P2 C50 1.802(3)
P2 C44 1.810(3)
N3 C35 1.464(3)
N3 H3 0.81(3)
N4 C56 1.273(3)
N4 C36 1.464(4)
C35 C38 1.513(4)
C35 C36 1.532(4)
C35 H35 1.0
C36 C37 1.522(4)
C36 H36 1.0
C37 H37A 0.98
C37 H37B 0.98
C37 H37C 0.98
C38 C39 1.391(4)
C38 C43 1.393(4)
C39 C40 1.388(4)
C39 H39 0.95
C40 C41 1.374(4)
C40 H40 0.95
C41 C42 1.377(4)
C42 C43 1.387(4)
C42 H42 0.95
C43 H43 0.95
C44 C45 1.386(4)
C44 C49 1.396(4)
C45 C46 1.393(4)
C45 H45 0.95
C46 C47 1.390(4)
C46 H46 0.95
C47 C48 1.388(4)
C47 H47 0.95
C48 C49 1.385(4)
C48 H48 0.95
C49 H49 0.95
C50 C51 1.389(4)
C50 C55 1.398(4)
C51 C52 1.386(4)
C51 H51 0.95
C52 C53 1.384(4)
C52 H52 0.95
C53 C54 1.383(4)
C53 H53 0.95
C54 C55 1.388(4)
C54 H54 0.95
C55 H55 0.95
C56 C57 1.495(4)
C56 C63 1.498(4)
C57 C62 1.393(4)
C57 C58 1.397(4)
C58 C59 1.383(4)
C58 H58 0.95
C59 C60 1.380(4)
C59 H59 0.95
C60 C61 1.390(4)
C60 H60 0.95
C61 C62 1.386(4)
C61 H61 0.95
C62 H62 0.95
C63 C64 1.381(4)
C63 C68 1.392(4)
C64 C65 1.390(4)
C64 H64 0.95
C65 C66 1.369(5)
C65 H65 0.95
C66 C67 1.393(5)
C66 H66 0.95
C67 C68 1.379(4)
C67 H67 0.95
C68 H68 0.95

loop_
_geom_hbond_atom_site_label_D
_geom_hbond_atom_site_label_H
_geom_hbond_atom_site_label_A
_geom_hbond_site_symmetry_A
_geom_hbond_distance_DH
_geom_hbond_distance_HA
_geom_hbond_distance_DA
_geom_hbond_angle_DHA
N1 H1 O2 3_645 0.81(3) 2.02(3) 2.814(3) 168.(3)
N3 H3 O1 . 0.81(3) 2.03(3) 2.827(3) 167.(3)

loop_
_geom_torsion_atom_site_label_1
_geom_torsion_atom_site_label_2
_geom_torsion_atom_site_label_3
_geom_torsion_atom_site_label_4
_geom_torsion
O1 P1 N1 C1 35.6(2)
C10 P1 N1 C1 -88.5(2)
C16 P1 N1 C1 158.4(2)
P1 N1 C1 C4 52.6(3)
P1 N1 C1 C2 177.31(18)
C22 N2 C2 C3 -122.8(3)
C22 N2 C2 C1 117.1(3)
N1 C1 C2 N2 170.8(2)
C4 C1 C2 N2 -63.4(3)
N1 C1 C2 C3 54.3(3)
C4 C1 C2 C3 180.0(2)
N1 C1 C4 C5 -123.1(3)
C2 C1 C4 C5 113.4(3)
N1 C1 C4 C9 55.8(3)
C2 C1 C4 C9 -67.7(3)
C9 C4 C5 C6 -1.2(4)
C1 C4 C5 C6 177.7(3)
C4 C5 C6 C7 -1.1(4)
C5 C6 C7 C8 2.4(4)
C5 C6 C7 Br1 -176.7(2)
C6 C7 C8 C9 -1.4(4)
Br1 C7 C8 C9 177.7(2)
C7 C8 C9 C4 -1.0(4)
C5 C4 C9 C8 2.3(4)
C1 C4 C9 C8 -176.7(2)
O1 P1 C10 C11 9.1(3)
N1 P1 C10 C11 132.9(2)
C16 P1 C10 C11 -115.2(2)
O1 P1 C10 C15 -167.9(2)
N1 P1 C10 C15 -44.1(3)
C16 P1 C10 C15 67.7(3)
C15 C10 C11 C12 -0.4(4)
P1 C10 C11 C12 -177.5(3)
C10 C11 C12 C13 0.8(5)
C11 C12 C13 C14 -0.7(6)
C12 C13 C14 C15 0.2(6)
C13 C14 C15 C10 0.2(5)
C11 C10 C15 C14 -0.1(4)
P1 C10 C15 C14 177.0(2)
O1 P1 C16 C21 64.7(3)
N1 P1 C16 C21 -56.3(3)
C10 P1 C16 C21 -172.3(2)
O1 P1 C16 C17 -111.1(2)
N1 P1 C16 C17 127.9(2)
C10 P1 C16 C17 11.9(3)
C21 C16 C17 C18 0.8(4)
P1 C16 C17 C18 176.6(2)
C16 C17 C18 C19 -0.7(5)
C17 C18 C19 C20 0.3(5)
C18 C19 C20 C21 -0.1(5)
C19 C20 C21 C16 0.3(5)
C17 C16 C21 C20 -0.6(5)
P1 C16 C21 C20 -176.6(2)
C2 N2 C22 C29 174.4(2)
C2 N2 C22 C23 -2.6(4)
N2 C22 C23 C28 -112.0(3)
C29 C22 C23 C28 71.0(3)
N2 C22 C23 C24 69.7(4)
C29 C22 C23 C24 -107.3(3)
C28 C23 C24 C25 -0.8(4)
C22 C23 C24 C25 177.5(2)
C23 C24 C25 C26 1.3(4)
C24 C25 C26 C27 -0.2(4)
C25 C26 C27 C28 -1.4(4)
C24 C23 C28 C27 -0.8(4)
C22 C23 C28 C27 -179.1(2)
C26 C27 C28 C23 1.9(4)
N2 C22 C29 C30 -144.8(3)
C23 C22 C29 C30 32.5(4)
N2 C22 C29 C34 29.6(4)
C23 C22 C29 C34 -153.1(3)
C34 C29 C30 C31 -2.3(4)
C22 C29 C30 C31 172.2(3)
C29 C30 C31 C32 1.9(4)
C30 C31 C32 C33 0.1(5)
C31 C32 C33 C34 -1.7(5)
C32 C33 C34 C29 1.3(5)
C30 C29 C34 C33 0.7(4)
C22 C29 C34 C33 -173.8(3)
O2 P2 N3 C35 47.0(2)
C50 P2 N3 C35 171.39(19)
C44 P2 N3 C35 -74.4(2)
P2 N3 C35 C38 91.7(2)
P2 N3 C35 C36 -143.15(19)
C56 N4 C36 C37 -114.6(3)
C56 N4 C36 C35 125.4(3)
N3 C35 C36 N4 174.2(2)
C38 C35 C36 N4 -60.8(3)
N3 C35 C36 C37 57.1(3)
C38 C35 C36 C37 -177.9(2)
N3 C35 C38 C39 -116.4(3)
C36 C35 C38 C39 119.9(3)
N3 C35 C38 C43 59.9(3)
C36 C35 C38 C43 -63.7(3)
C43 C38 C39 C40 -2.5(4)
C35 C38 C39 C40 174.0(3)
C38 C39 C40 C41 -0.6(4)
C39 C40 C41 C42 3.4(4)
C39 C40 C41 Br2 -173.8(2)
C40 C41 C42 C43 -2.9(4)
Br2 C41 C42 C43 174.3(2)
C41 C42 C43 C38 -0.4(4)
C39 C38 C43 C42 3.0(4)
C35 C38 C43 C42 -173.5(3)
O2 P2 C44 C45 13.1(3)
N3 P2 C44 C45 136.4(2)
C50 P2 C44 C45 -111.5(2)
O2 P2 C44 C49 -162.4(2)
N3 P2 C44 C49 -39.1(3)
C50 P2 C44 C49 73.0(3)
C49 C44 C45 C46 0.1(4)
P2 C44 C45 C46 -175.5(2)
C44 C45 C46 C47 1.3(5)
C45 C46 C47 C48 -1.4(5)
C46 C47 C48 C49 0.0(5)
C47 C48 C49 C44 1.4(4)
C45 C44 C49 C48 -1.4(4)
P2 C44 C49 C48 174.1(2)
O2 P2 C50 C51 -86.1(2)
N3 P2 C50 C51 151.1(2)
C44 P2 C50 C51 35.2(2)
O2 P2 C50 C55 87.7(2)
N3 P2 C50 C55 -35.0(2)
C44 P2 C50 C55 -151.0(2)
C55 C50 C51 C52 -0.8(4)
P2 C50 C51 C52 173.1(2)
C50 C51 C52 C53 0.9(4)
C51 C52 C53 C54 -0.4(5)
C52 C53 C54 C55 -0.2(4)
C53 C54 C55 C50 0.4(4)
C51 C50 C55 C54 0.1(4)
P2 C50 C55 C54 -173.8(2)
C36 N4 C56 C57 -2.6(4)
C36 N4 C56 C63 177.0(2)
N4 C56 C57 C62 -115.5(3)
C63 C56 C57 C62 64.8(3)
N4 C56 C57 C58 63.5(4)
C63 C56 C57 C58 -116.1(3)
C62 C57 C58 C59 -0.2(4)
C56 C57 C58 C59 -179.3(3)
C57 C58 C59 C60 1.6(5)
C58 C59 C60 C61 -1.8(5)
C59 C60 C61 C62 0.6(5)
C60 C61 C62 C57 0.8(5)
C58 C57 C62 C61 -1.0(4)
C56 C57 C62 C61 178.1(3)
N4 C56 C63 C64 -148.5(3)
C57 C56 C63 C64 31.1(4)
N4 C56 C63 C68 27.2(4)
C57 C56 C63 C68 -153.1(3)
C68 C63 C64 C65 -1.6(4)
C56 C63 C64 C65 174.1(3)
C63 C64 C65 C66 1.5(5)
C64 C65 C66 C67 0.0(5)
C65 C66 C67 C68 -1.3(5)
C66 C67 C68 C63 1.1(5)
C64 C63 C68 C67 0.3(4)
C56 C63 C68 C67 -175.5(3)
